data_4335003
loop_
_publ_author_name
'Yunshan Zhou'
'Yan Guo'
'Sheng Xu'
'Lijuan Zhang'
'Waqar Ahmad'
'Zonghai Shi'

_publ_section_title
;
 Photoluminescent 3D Lanthanide-Organic Frameworks Based on
 2,5-Dioxo-1,4-piperazinylbis(methylphosphonic) Acid Formed via in Situ
 Cyclodehydration of Glyphosates
;
_journal_name_full 'Inorganic Chemistry'
_journal_page_first 6338
_journal_page_last 6345
_journal_paper_doi 10.1021/ic302821w
_journal_volume 52
_journal_year 2013
_chemical_formula_sum 'C6 H10 N3 O11 P2 Tb'
_chemical_formula_weight 521.03
_chemical_name_systematic
; 
 ? 
;
_space_group_IT_number 15
_symmetry_cell_setting monoclinic
_symmetry_space_group_name_Hall '-C 2yc'
_symmetry_space_group_name_H-M 'C 1 2/c 1'
_atom_sites_solution_hydrogens geom
_atom_sites_solution_primary direct
_atom_sites_solution_secondary difmap
_audit_creation_method SHELXL-97
_cell_angle_alpha 90.00
_cell_angle_beta 107.274(3)
_cell_angle_gamma 90.00
_cell_formula_units_Z 4
_cell_length_a 13.634(3)
_cell_length_b 10.733(2)
_cell_length_c 9.916(2)
_cell_measurement_reflns_used 2155
_cell_measurement_temperature 103(2)
_cell_measurement_theta_max 27.50
_cell_measurement_theta_min 3.13
_cell_volume 1385.6(5)
_computing_cell_refinement 'CrystalClear (Rigaku Inc., 2008)'
_computing_data_collection 'CrystalClear (Rigaku Inc., 2008)'
_computing_data_reduction 'CrystalClear (Rigaku Inc., 2008)'
_computing_structure_refinement 'SHELXL-97 (Sheldrick, 1997)'
_computing_structure_solution 'SHELXS-97 (Sheldrick, 1990)'
_diffrn_ambient_temperature 103(2)
_diffrn_detector_area_resol_mean 28.5714
_diffrn_measured_fraction_theta_full 0.995
_diffrn_measured_fraction_theta_max 0.995
_diffrn_measurement_device_type AFC10/Saturn724+
_diffrn_measurement_method 'phi and omega scans'
_diffrn_radiation_monochromator graphite
_diffrn_radiation_source 'Rotating Anode'
_diffrn_radiation_type MoK\a
_diffrn_radiation_wavelength 0.71073
_diffrn_reflns_av_R_equivalents 0.0367
_diffrn_reflns_av_sigmaI/netI 0.0388
_diffrn_reflns_limit_h_max 17
_diffrn_reflns_limit_h_min -17
_diffrn_reflns_limit_k_max 11
_diffrn_reflns_limit_k_min -13
_diffrn_reflns_limit_l_max 10
_diffrn_reflns_limit_l_min -12
_diffrn_reflns_number 5212
_diffrn_reflns_theta_full 27.49
_diffrn_reflns_theta_max 27.49
_diffrn_reflns_theta_min 3.13
_diffrn_standards_decay_% 0
_diffrn_standards_interval_count 0
_diffrn_standards_interval_time 0
_diffrn_standards_number 0
_exptl_absorpt_coefficient_mu 5.401
_exptl_absorpt_correction_T_max 0.6142
_exptl_absorpt_correction_T_min 0.2941
_exptl_absorpt_correction_type multi-scan
_exptl_crystal_colour Colorless
_exptl_crystal_density_diffrn 2.498
_exptl_crystal_description Chunk
_exptl_crystal_F_000 1000
_exptl_crystal_size_max 0.30
_exptl_crystal_size_mid 0.23
_exptl_crystal_size_min 0.10
_refine_diff_density_max 1.084
_refine_diff_density_min -1.232
_refine_diff_density_rms 0.147
_refine_ls_extinction_method none
_refine_ls_goodness_of_fit_ref 1.002
_refine_ls_hydrogen_treatment constr
_refine_ls_matrix_type full
_refine_ls_number_parameters 107
_refine_ls_number_reflns 1579
_refine_ls_number_restraints 0
_refine_ls_restrained_S_all 1.002
_refine_ls_R_factor_all 0.0250
_refine_ls_R_factor_gt 0.0217
_refine_ls_shift/su_max 0.001
_refine_ls_shift/su_mean 0.000
_refine_ls_structure_factor_coef Fsqd
_refine_ls_weighting_details 'calc w=1/[\s^2^(Fo^2^)+(0.0269P)^2^+0.8500P] where P=(Fo^2^+2Fc^2^)/3'
_refine_ls_weighting_scheme calc
_refine_ls_wR_factor_gt 0.0514
_refine_ls_wR_factor_ref 0.0524
_reflns_number_gt 1463
_reflns_number_total 1579
_reflns_threshold_expression >2sigma(I)
_cod_data_source_file ic302821w_si_002.cif
_cod_data_source_block bo693
_cod_depositor_comments
;
The following automatic conversions were performed:

'_exptl_absorpt_correction_type' value 'multi-scans' was replaced
with the value 'multi-scan' as specified in the replacement file
'src/cod-tools/trunk/data/replacement-values/replacement_values.lst'.

Automatic conversion script
Id: cif_fix_values 5376 2017-05-30 11:51:03Z andrius 
;
_cod_original_cell_volume 1385.7(6)
_cod_database_code 4335003

loop_
_symmetry_equiv_pos_as_xyz
'x, y, z'
'-x, y, -z+1/2'
'x+1/2, y+1/2, z'
'-x+1/2, y+1/2, -z+1/2'
'-x, -y, -z'
'x, -y, z-1/2'
'-x+1/2, -y+1/2, -z'
'x+1/2, -y+1/2, z-1/2'

loop_
_atom_site_label
_atom_site_type_symbol
_atom_site_fract_x
_atom_site_fract_y
_atom_site_fract_z
_atom_site_U_iso_or_equiv
_atom_site_adp_type
_atom_site_occupancy
_atom_site_symmetry_multiplicity
_atom_site_calc_flag
_atom_site_refinement_flags
Tb1 Tb 0.5000 0.36434(2) 0.2500 0.00581(8) Uani 1 2 d S
P1 P 0.65203(6) 0.59897(8) 0.11924(9) 0.00719(18) Uani 1 1 d .
O1 O 0.57830(19) 0.5331(2) 0.1797(2) 0.0110(5) Uani 1 1 d .
O2 O 0.62150(19) 0.6153(2) -0.0383(2) 0.0106(5) Uani 1 1 d .
O3 O 0.75830(19) 0.5281(2) 0.1719(3) 0.0133(5) Uani 1 1 d .
H3O H 0.8000 0.5597 0.1341 0.016 Uiso 1 1 calc R
O4 O 0.8799(2) 0.7780(2) 0.3471(3) 0.0136(5) Uani 1 1 d .
O5 O 0.4389(2) 0.1409(2) 0.1515(3) 0.0176(6) Uani 1 1 d .
O6 O 0.5000 -0.0358(4) 0.2500 0.0284(10) Uani 1 2 d S
N1 N 0.7174(2) 0.7489(3) 0.3514(3) 0.0091(6) Uani 1 1 d .
N2 N 0.5000 0.0790(4) 0.2500 0.0160(9) Uani 1 2 d S
C1 C 0.6771(3) 0.7528(3) 0.1965(3) 0.0095(7) Uani 1 1 d .
H1A H 0.7274 0.7957 0.1582 0.011 Uiso 1 1 calc R
H1B H 0.6127 0.8018 0.1691 0.011 Uiso 1 1 calc R
C2 C 0.8164(3) 0.7641(3) 0.4141(4) 0.0096(7) Uani 1 1 d .
C3 C 0.8583(3) 0.7644(4) 0.5730(4) 0.0124(7) Uani 1 1 d .
H3A H 0.9087 0.6957 0.6018 0.015 Uiso 1 1 calc R
H3B H 0.8959 0.8435 0.6027 0.015 Uiso 1 1 calc R

loop_
_atom_site_aniso_label
_atom_site_aniso_U_11
_atom_site_aniso_U_22
_atom_site_aniso_U_33
_atom_site_aniso_U_23
_atom_site_aniso_U_13
_atom_site_aniso_U_12
Tb1 0.00463(11) 0.00842(12) 0.00510(14) 0.000 0.00259(9) 0.000
P1 0.0066(4) 0.0086(4) 0.0063(4) 0.0005(3) 0.0017(3) -0.0012(3)
O1 0.0117(12) 0.0107(12) 0.0109(13) 0.0011(10) 0.0040(10) -0.0031(10)
O2 0.0101(12) 0.0148(13) 0.0054(12) -0.0008(10) -0.0002(10) -0.0030(10)
O3 0.0087(12) 0.0118(13) 0.0184(14) 0.0039(10) 0.0027(11) 0.0014(10)
O4 0.0139(13) 0.0154(13) 0.0164(13) -0.0024(11) 0.0120(11) -0.0043(11)
O5 0.0165(13) 0.0169(14) 0.0178(15) 0.0033(11) 0.0026(12) 0.0042(11)
O6 0.026(2) 0.013(2) 0.042(3) 0.000 0.004(2) 0.000
N1 0.0099(14) 0.0110(14) 0.0075(15) -0.0018(12) 0.0041(12) -0.0028(12)
N2 0.011(2) 0.013(2) 0.027(3) 0.000 0.0090(19) 0.000
C1 0.0108(16) 0.0113(16) 0.0059(17) -0.0009(13) 0.0016(13) -0.0010(14)
C2 0.0111(17) 0.0075(16) 0.0130(18) -0.0015(14) 0.0076(14) -0.0022(13)
C3 0.0096(17) 0.0190(19) 0.0096(18) -0.0012(14) 0.0042(14) -0.0039(14)

loop_
_atom_type_symbol
_atom_type_description
_atom_type_scat_dispersion_real
_atom_type_scat_dispersion_imag
_atom_type_scat_source
C C 0.0033 0.0016 'International Tables Vol C Tables 4.2.6.8 and 6.1.1.4'
H H 0.0000 0.0000 'International Tables Vol C Tables 4.2.6.8 and 6.1.1.4'
N N 0.0061 0.0033 'International Tables Vol C Tables 4.2.6.8 and 6.1.1.4'
O O 0.0106 0.0060 'International Tables Vol C Tables 4.2.6.8 and 6.1.1.4'
P P 0.1023 0.0942 'International Tables Vol C Tables 4.2.6.8 and 6.1.1.4'
Tb Tb -0.1723 4.1537 'International Tables Vol C Tables 4.2.6.8 and 6.1.1.4'

loop_
_geom_angle_atom_site_label_1
_geom_angle_atom_site_label_2
_geom_angle_atom_site_label_3
_geom_angle
_geom_angle_site_symmetry_1
_geom_angle_site_symmetry_3
O2 Tb1 O2 168.96(12) 5_665 6_566
O2 Tb1 O1 85.87(8) 5_665 2_655
O2 Tb1 O1 85.49(8) 6_566 2_655
O2 Tb1 O1 85.49(8) 5_665 .
O2 Tb1 O1 85.87(9) 6_566 .
O1 Tb1 O1 76.87(12) 2_655 .
O2 Tb1 O4 93.75(9) 5_665 4_645
O2 Tb1 O4 90.65(9) 6_566 4_645
O1 Tb1 O4 151.88(9) 2_655 4_645
O1 Tb1 O4 75.08(8) . 4_645
O2 Tb1 O4 90.65(9) 5_665 3_445
O2 Tb1 O4 93.75(9) 6_566 3_445
O1 Tb1 O4 75.08(8) 2_655 3_445
O1 Tb1 O4 151.88(9) . 3_445
O4 Tb1 O4 133.02(13) 4_645 3_445
O2 Tb1 O5 71.32(8) 5_665 .
O2 Tb1 O5 119.73(8) 6_566 .
O1 Tb1 O5 134.63(9) 2_655 .
O1 Tb1 O5 136.55(8) . .
O4 Tb1 O5 70.55(9) 4_645 .
O4 Tb1 O5 66.80(9) 3_445 .
O2 Tb1 O5 119.73(8) 5_665 2_655
O2 Tb1 O5 71.32(8) 6_566 2_655
O1 Tb1 O5 136.55(8) 2_655 2_655
O1 Tb1 O5 134.63(9) . 2_655
O4 Tb1 O5 66.80(9) 4_645 2_655
O4 Tb1 O5 70.55(9) 3_445 2_655
O5 Tb1 O5 48.48(11) . 2_655
O1 P1 O2 117.48(14) . .
O1 P1 O3 107.44(14) . .
O2 P1 O3 110.07(14) . .
O1 P1 C1 109.09(15) . .
O2 P1 C1 107.00(15) . .
O3 P1 C1 105.07(15) . .
P1 O1 Tb1 156.66(15) . .
P1 O2 Tb1 151.06(15) . 5_665
P1 O3 H3O 109.5 . .
C2 O4 Tb1 162.6(2) . 3
N2 O5 Tb1 97.4(2) . .
C2 N1 C3 123.6(3) . 7_666
C2 N1 C1 120.1(3) . .
C3 N1 C1 116.1(3) 7_666 .
O6 N2 O5 121.6(2) . .
O6 N2 O5 121.6(2) . 2_655
O5 N2 O5 116.8(4) . 2_655
N1 C1 P1 112.4(2) . .
N1 C1 H1A 109.1 . .
P1 C1 H1A 109.1 . .
N1 C1 H1B 109.1 . .
P1 C1 H1B 109.1 . .
H1A C1 H1B 107.9 . .
O4 C2 N1 122.6(3) . .
O4 C2 C3 116.6(3) . .
N1 C2 C3 120.7(3) . .
N1 C3 C2 115.6(3) 7_666 .
N1 C3 H3A 108.4 7_666 .
C2 C3 H3A 108.4 . .
N1 C3 H3B 108.4 7_666 .
C2 C3 H3B 108.4 . .
H3A C3 H3B 107.4 . .

loop_
_geom_bond_atom_site_label_1
_geom_bond_atom_site_label_2
_geom_bond_distance
_geom_bond_site_symmetry_2
Tb1 O2 2.266(2) 5_665
Tb1 O2 2.266(2) 6_566
Tb1 O1 2.313(2) 2_655
Tb1 O1 2.313(2) .
Tb1 O4 2.324(2) 4_645
Tb1 O4 2.324(2) 3_445
Tb1 O5 2.630(3) .
Tb1 O5 2.630(3) 2_655
P1 O1 1.493(2) .
P1 O2 1.503(3) .
P1 O3 1.582(3) .
P1 C1 1.810(4) .
O2 Tb1 2.266(2) 5_665
O3 H3O 0.8400 .
O4 C2 1.247(4) .
O4 Tb1 2.324(2) 3
O5 N2 1.268(3) .
O6 N2 1.232(6) .
N1 C2 1.318(4) .
N1 C3 1.452(4) 7_666
N1 C1 1.470(4) .
N2 O5 1.268(3) 2_655
C1 H1A 0.9900 .
C1 H1B 0.9900 .
C2 C3 1.507(5) .
C3 N1 1.452(4) 7_666
C3 H3A 0.9900 .
C3 H3B 0.9900 .

loop_
_geom_torsion_atom_site_label_1
_geom_torsion_atom_site_label_2
_geom_torsion_atom_site_label_3
_geom_torsion_atom_site_label_4
_geom_torsion
_geom_torsion_site_symmetry_1
_geom_torsion_site_symmetry_4
O2 P1 O1 Tb1 85.3(4) . .
O3 P1 O1 Tb1 -39.4(4) . .
C1 P1 O1 Tb1 -152.8(3) . .
O2 Tb1 O1 P1 -97.1(4) 5_665 .
O2 Tb1 O1 P1 89.8(4) 6_566 .
O1 Tb1 O1 P1 176.1(4) 2_655 .
O4 Tb1 O1 P1 -2.0(4) 4_645 .
O4 Tb1 O1 P1 -180.0(3) 3_445 .
O5 Tb1 O1 P1 -40.5(4) . .
O5 Tb1 O1 P1 31.3(4) 2_655 .
O1 P1 O2 Tb1 27.7(4) . 5_665
O3 P1 O2 Tb1 151.0(3) . 5_665
C1 P1 O2 Tb1 -95.3(3) . 5_665
O2 Tb1 O5 N2 176.91(16) 5_665 .
O2 Tb1 O5 N2 -3.37(18) 6_566 .
O1 Tb1 O5 N2 -119.24(14) 2_655 .
O1 Tb1 O5 N2 115.45(15) . .
O4 Tb1 O5 N2 75.81(14) 4_645 .
O4 Tb1 O5 N2 -84.00(15) 3_445 .
O5 Tb1 O5 N2 0.0 2_655 .
Tb1 O5 N2 O6 180.0 . .
Tb1 O5 N2 O5 0.0 . 2_655
C2 N1 C1 P1 101.5(3) . .
C3 N1 C1 P1 -82.2(3) 7_666 .
O1 P1 C1 N1 57.4(3) . .
O2 P1 C1 N1 -174.6(2) . .
O3 P1 C1 N1 -57.6(3) . .
Tb1 O4 C2 N1 110.4(8) 3 .
Tb1 O4 C2 C3 -70.1(9) 3 .
C3 N1 C2 O4 -178.5(3) 7_666 .
C1 N1 C2 O4 -2.5(5) . .
C3 N1 C2 C3 2.0(6) 7_666 .
C1 N1 C2 C3 178.0(3) . .
O4 C2 C3 N1 178.6(3) . 7_666
N1 C2 C3 N1 -1.9(5) . 7_666
